data_7101844
loop_
_publ_author_name
'Ashley, Andrew E'
'Cowley, Andrew R'
'O'Hare, Dermot'

_publ_section_title
;
 The hexamethylpentalene dianion and other reagents for organometallic
 pentalene chemistry.
;
_journal_issue 15
_journal_name_full 'Chemical communications (Cambridge, England)'
_journal_page_first 1512
_journal_page_last 1514
_journal_paper_doi 10.1039/b702150j
_journal_year 2007
_chemical_compound_source
;
synthesis as described
;
_chemical_formula_moiety ' C20 H36 Sn2 '
_chemical_formula_sum 'C20 H36 Sn2'
_chemical_formula_weight 513.89
_chemical_name_systematic
;
?
;
_space_group_IT_number 2
_symmetry_cell_setting triclinic
_symmetry_space_group_name_Hall '-P 1'
_symmetry_space_group_name_H-M 'P -1'
_atom_sites_solution_hydrogens geom
_atom_sites_solution_primary direct
_cell_angle_alpha 99.4761(7)
_cell_angle_beta 101.8991(7)
_cell_angle_gamma 102.8466(7)
_cell_formula_units_Z 2
_cell_length_a 7.8927(2)
_cell_length_b 10.0097(2)
_cell_length_c 14.9792(3)
_cell_measurement_reflns_used 16301
_cell_measurement_temperature 150
_cell_measurement_theta_max 28
_cell_measurement_theta_min 5
_cell_volume 1101.18(4)
_computing_cell_refinement
;
KappaCCD software 'DENZO' (Otwinowski & Minor, 1996)
;
_computing_data_collection
;
KappaCCD software 'Collect' (Nonius, 2000)
;
_computing_data_reduction
;
KappaCCD software 'DENZO' (Otwinowski & Minor, 1996)
;
_computing_publication_material
;
CRYSTALS (Watkin et al, 2001)
;
_computing_structure_refinement
;
CRYSTALS (Watkin et al, 2001)
;
_computing_structure_solution 'SIR92 (Giacovazzo et al, 1992)'
_diffrn_ambient_temperature 150
_diffrn_measured_fraction_theta_full 0.997
_diffrn_measured_fraction_theta_max 0.997
_diffrn_measurement_device_type
;
Nonius KappaCCD
;
_diffrn_measurement_method \w
_diffrn_radiation_monochromator graphite
_diffrn_radiation_type 'Mo K\a'
_diffrn_radiation_wavelength 0.71073
_diffrn_reflns_av_R_equivalents 0.024
_diffrn_reflns_limit_h_max 10
_diffrn_reflns_limit_h_min -10
_diffrn_reflns_limit_k_max 12
_diffrn_reflns_limit_k_min -12
_diffrn_reflns_limit_l_max 19
_diffrn_reflns_limit_l_min -19
_diffrn_reflns_number 16301
_diffrn_reflns_theta_full 27.532
_diffrn_reflns_theta_max 27.532
_diffrn_reflns_theta_min 5.129
_diffrn_standards_decay_% 0.00
_diffrn_standards_interval_count 0
_diffrn_standards_interval_time 0
_diffrn_standards_number 0
_exptl_absorpt_coefficient_mu 2.265
_exptl_absorpt_correction_T_max 0.67
_exptl_absorpt_correction_T_min 0.58
_exptl_absorpt_correction_type multi-scan
_exptl_absorpt_process_details
;
Denzo/Scalepack (Otwinowski & Minor, 1996)
;
_exptl_crystal_colour ' pale yellow '
_exptl_crystal_density_diffrn 1.550
_exptl_crystal_description ' prism '
_exptl_crystal_F_000 512
_exptl_crystal_size_max 0.24
_exptl_crystal_size_mid 0.18
_exptl_crystal_size_min 0.18
_exptl_crystal_thermal_history
;
The material was crystallised at ambient temperature. A suitable crystal
was cooled rapidly to 150K for single-crystal X-ray diffraction analysis.
;
_refine_diff_density_max 0.88
_refine_diff_density_min -0.78
_refine_ls_extinction_method None
_refine_ls_goodness_of_fit_ref 1.0405
_refine_ls_hydrogen_treatment mixed
_refine_ls_matrix_type full
_refine_ls_number_parameters 271
_refine_ls_number_reflns 4143
_refine_ls_number_restraints 54
_refine_ls_R_factor_all 0.0315
_refine_ls_R_factor_gt 0.0246
_refine_ls_shift/su_max 0.036881
_refine_ls_structure_factor_coef F
_refine_ls_weighting_details
;
Method, part 1, Chebychev polynomial, (Watkin, 1994, Prince, 1982)
[weight] = 1.0/[A~0~*T~0~(x)+A~1~*T~1~(x) ... +A~n-1~]*T~n-1~(x)]
where A~i~ are the Chebychev coefficients listed below and x= Fcalc/Fmax
Method = Robust Weighting (Prince, 1982)
W = [weight] * [1-(deltaF/6*sigmaF)^2^]^2^
A~i~ are:
0.505 0.212 0.263
;
_refine_ls_weighting_scheme calc
_refine_ls_wR_factor_all 0.0349
_refine_ls_wR_factor_gt 0.0290
_refine_ls_wR_factor_ref 0.0290
_reflns_limit_h_max 9
_reflns_limit_h_min -10
_reflns_limit_k_max 12
_reflns_limit_k_min -12
_reflns_limit_l_max 19
_reflns_limit_l_min 0
_reflns_number_gt 4143
_reflns_number_total 5011
_reflns_threshold_expression I>3.00u(I)
_cod_data_source_file b702150j.txt
_cod_data_source_block arc1447
_cod_depositor_comments
;
The following automatic conversions were performed:
'_symmetry_cell_setting' value 'Triclinic' changed to 'triclinic'
according to '/home/saulius/struct/CIF-dictionaries/cif_core.dic'
dictionary named 'cif_core.dic' version 2.4.1 from 2010-06-29.

Automatic conversion script
Id: cif_fix_enum 1527 2010-12-29 10:47:43Z saulius 
;
_cod_original_sg_symbol_H-M 'P -1 '
_cod_original_formula_sum ' C20 H36 Sn2 '
_cod_database_code 7101844

loop_
_symmetry_equiv_pos_as_xyz
x,y,z
-x,-y,-z

loop_
_atom_site_label
_atom_site_type_symbol
_atom_site_fract_x
_atom_site_fract_y
_atom_site_fract_z
_atom_site_U_iso_or_equiv
_atom_site_occupancy
_atom_site_adp_type
_atom_site_refinement_flags_posn
Sn1 Sn 0.42387(2) 0.484293(17) 0.179292(11) 0.0221 1.0000 Uani .
Sn2 Sn 0.17418(2) 0.093646(17) 0.343309(12) 0.0234 1.0000 Uani .
C1 C 0.5902(3) 0.3330(3) 0.18526(17) 0.0218 1.0000 Uani D
C2 C 0.7091(3) 0.3855(3) 0.28326(18) 0.0226 1.0000 Uani D
C3 C 0.6558(3) 0.2975(3) 0.33925(17) 0.0211 1.0000 Uani D
C4 C 0.5101(3) 0.1816(3) 0.28159(18) 0.0214 1.0000 Uani .
C5 C 0.3968(3) 0.0443(3) 0.28707(19) 0.0245 1.0000 Uani D
C6 C 0.3049(4) -0.0216(3) 0.18563(19) 0.0265 1.0000 Uani D
C7 C 0.3464(3) 0.0706(3) 0.13040(18) 0.0245 1.0000 Uani D
C8 C 0.4738(3) 0.1975(3) 0.19078(17) 0.0216 1.0000 Uani .
C9 C 0.6828(4) 0.3316(3) 0.1050(2) 0.0298 1.0000 Uani D
C10 C 0.8589(4) 0.5178(3) 0.3129(2) 0.0328 1.0000 Uani D
C11 C 0.7395(4) 0.3165(3) 0.4417(2) 0.0338 1.0000 Uani D
C12 C 0.4889(4) -0.0440(3) 0.3451(2) 0.0349 1.0000 Uani D
C13 C 0.1754(4) -0.1655(3) 0.1541(2) 0.0376 1.0000 Uani D
C14 C 0.2738(4) 0.0473(3) 0.0267(2) 0.0351 1.0000 Uani D
C15 C 0.5839(4) 0.6744(3) 0.1568(2) 0.0369 1.0000 Uani .
C16 C 0.3541(4) 0.5250(3) 0.3096(2) 0.0322 1.0000 Uani .
C17 C 0.1828(4) 0.4086(3) 0.0675(2) 0.0339 1.0000 Uani .
C18 C 0.0384(5) -0.0922(4) 0.3801(3) 0.0448 1.0000 Uani .
C19 C -0.0046(4) 0.1489(4) 0.2365(2) 0.0378 1.0000 Uani .
C20 C 0.2726(4) 0.2556(3) 0.4692(2) 0.0354 1.0000 Uani .
H91 H 0.598(4) 0.306(4) 0.047(2) 0.044(10) 1.0000 Uiso D
H92 H 0.763(5) 0.428(3) 0.108(2) 0.047(10) 1.0000 Uiso D
H93 H 0.756(4) 0.269(3) 0.109(2) 0.033(9) 1.0000 Uiso D
H101 H 0.956(5) 0.513(4) 0.364(3) 0.069(14) 1.0000 Uiso D
H102 H 0.912(5) 0.535(4) 0.259(2) 0.052(11) 1.0000 Uiso D
H103 H 0.814(5) 0.601(4) 0.334(3) 0.057(12) 1.0000 Uiso D
H111 H 0.648(5) 0.286(5) 0.475(3) 0.085(17) 1.0000 Uiso D
H112 H 0.827(6) 0.260(5) 0.451(3) 0.11(2) 1.0000 Uiso D
H113 H 0.800(6) 0.414(4) 0.470(3) 0.097(19) 1.0000 Uiso D
H121 H 0.408(4) -0.132(3) 0.342(2) 0.038(9) 1.0000 Uiso D
H122 H 0.540(4) 0.011(3) 0.412(2) 0.040(10) 1.0000 Uiso D
H123 H 0.588(5) -0.059(4) 0.321(2) 0.053(12) 1.0000 Uiso D
H131 H 0.177(5) -0.205(4) 0.091(3) 0.067(14) 1.0000 Uiso D
H132 H 0.212(5) -0.227(4) 0.195(3) 0.061(13) 1.0000 Uiso D
H133 H 0.052(5) -0.164(4) 0.155(3) 0.067(14) 1.0000 Uiso D
H141 H 0.214(6) 0.120(4) 0.008(3) 0.077(15) 1.0000 Uiso D
H142 H 0.371(5) 0.053(4) -0.006(3) 0.072(15) 1.0000 Uiso D
H143 H 0.191(5) -0.045(4) 0.003(3) 0.072(15) 1.0000 Uiso D
H151 H 0.5125 0.7452 0.1538 0.0459 1.0000 Uiso .
H152 H 0.6944 0.7128 0.2096 0.0459 1.0000 Uiso .
H153 H 0.6191 0.6533 0.0967 0.0459 1.0000 Uiso .
H161 H 0.2789 0.5933 0.3080 0.0397 1.0000 Uiso .
H162 H 0.4660 0.5655 0.3614 0.0397 1.0000 Uiso .
H163 H 0.2847 0.4352 0.3206 0.0397 1.0000 Uiso .
H171 H 0.1129 0.4806 0.0680 0.0400 1.0000 Uiso .
H172 H 0.2151 0.3908 0.0063 0.0400 1.0000 Uiso .
H173 H 0.1082 0.3193 0.0764 0.0400 1.0000 Uiso .
H181 H -0.0634 -0.0734 0.4059 0.0528 1.0000 Uiso .
H182 H 0.1245 -0.1190 0.4284 0.0528 1.0000 Uiso .
H183 H -0.0092 -0.1706 0.3232 0.0528 1.0000 Uiso .
H191 H -0.1062 0.1715 0.2608 0.0472 1.0000 Uiso .
H192 H 0.0617 0.2328 0.2178 0.0472 1.0000 Uiso .
H193 H -0.0530 0.0683 0.1810 0.0472 1.0000 Uiso .
H201 H 0.1689 0.2753 0.4927 0.0411 1.0000 Uiso .
H202 H 0.3521 0.2239 0.5177 0.0411 1.0000 Uiso .
H203 H 0.3425 0.3430 0.4557 0.0411 1.0000 Uiso .

loop_
_atom_site_aniso_label
_atom_site_aniso_U_11
_atom_site_aniso_U_22
_atom_site_aniso_U_33
_atom_site_aniso_U_23
_atom_site_aniso_U_13
_atom_site_aniso_U_12
Sn1 0.02032(9) 0.02517(10) 0.02207(9) 0.00637(7) 0.00506(7) 0.00828(7)
Sn2 0.02306(10) 0.02200(10) 0.02431(10) 0.00640(7) 0.00523(7) 0.00382(7)
C1 0.0198(11) 0.0258(12) 0.0204(11) 0.0036(9) 0.0038(9) 0.010(1)
C2 0.0173(11) 0.0242(12) 0.0239(12) 0.0031(9) 0.0013(9) 0.0060(9)
C3 0.0173(11) 0.0234(11) 0.0215(11) 0.0034(9) 0.0012(9) 0.0075(9)
C4 0.0199(11) 0.0212(11) 0.0236(12) 0.0036(9) 0.0043(9) 0.0083(9)
C5 0.0241(12) 0.0218(12) 0.0277(13) 0.0038(10) 0.0052(10) 0.0088(10)
C6 0.0248(12) 0.0207(12) 0.0291(13) -0.0039(10) 0.0005(10) 0.0087(10)
C7 0.0237(12) 0.0245(12) 0.0232(12) -0.0018(9) 0.0025(9) 0.0107(10)
C8 0.0204(11) 0.0228(12) 0.0204(11) 0.0012(9) 0.0021(9) 0.0085(9)
C9 0.0279(13) 0.0402(15) 0.0264(13) 0.0092(11) 0.0101(11) 0.0153(12)
C10 0.0221(13) 0.0345(15) 0.0342(15) 0.0075(12) -0.0005(11) -0.0007(11)
C11 0.0294(14) 0.0404(16) 0.0232(13) 0.0050(11) -0.0030(11) 0.0026(13)
C12 0.0356(15) 0.0284(14) 0.0422(17) 0.0135(13) 0.0037(13) 0.0133(12)
C13 0.0363(16) 0.0235(13) 0.0438(18) -0.0032(12) 0.0021(13) 0.0043(12)
C14 0.0368(15) 0.0371(16) 0.0228(13) -0.0036(11) -0.0022(11) 0.0093(13)
C15 0.0339(15) 0.0336(15) 0.0473(17) 0.0172(13) 0.0144(13) 0.0077(12)
C16 0.0388(15) 0.0345(14) 0.0259(13) 0.0051(11) 0.0130(12) 0.0117(12)
C17 0.0291(14) 0.0422(16) 0.0288(14) 0.0083(12) 0.0011(11) 0.0113(12)
C18 0.0434(18) 0.0353(16) 0.053(2) 0.0183(15) 0.0153(16) -0.0033(14)
C19 0.0342(15) 0.0490(18) 0.0347(15) 0.0103(13) 0.0058(12) 0.0223(14)
C20 0.0402(16) 0.0339(15) 0.0286(14) 0.0001(11) 0.0118(12) 0.0050(13)

loop_
_atom_type_symbol
_atom_type_scat_dispersion_real
_atom_type_scat_dispersion_imag
_atom_type_scat_Cromer_Mann_a1
_atom_type_scat_Cromer_Mann_b1
_atom_type_scat_Cromer_Mann_a2
_atom_type_scat_Cromer_Mann_b2
_atom_type_scat_Cromer_Mann_a3
_atom_type_scat_Cromer_Mann_b3
_atom_type_scat_Cromer_Mann_a4
_atom_type_scat_Cromer_Mann_b4
_atom_type_scat_Cromer_Mann_c
_atom_type_scat_source
'C ' 0.0033 0.0016 2.3100 20.8439 1.0200 10.2075 1.5886 0.5687 0.8650 51.6512 0.2156 International_Tables_Vol_IV_Table_2.2B
'H ' 0.0000 0.0000 0.4930 10.5109 0.3229 26.1257 0.1402 3.1424 0.0408 57.7998 0.0030 International_Tables_Vol_IV_Table_2.2B
'Sn ' -0.6537 1.4246 19.1889 5.8303 19.1005 0.5031 4.4585 26.8909 2.4663 83.9572 4.7821 International_Tables_Vol_IV_Table_2.2B

loop_
_geom_angle_atom_site_label_1
_geom_angle_atom_site_label_2
_geom_angle_atom_site_label_3
_geom_angle
_geom_angle_publ_flag
C1 Sn1 C15 107.41(11) yes
C1 Sn1 C16 108.58(10) yes
C15 Sn1 C16 110.26(12) yes
C1 Sn1 C17 112.70(11) yes
C15 Sn1 C17 108.59(12) yes
C16 Sn1 C17 109.28(12) yes
C5 Sn2 C18 107.39(13) yes
C5 Sn2 C19 108.42(11) yes
C18 Sn2 C19 110.20(14) yes
C5 Sn2 C20 111.50(11) yes
C18 Sn2 C20 106.93(13) yes
C19 Sn2 C20 112.30(13) yes
Sn1 C1 C2 101.65(15) yes
Sn1 C1 C8 107.31(16) yes
C2 C1 C8 102.4(2) yes
Sn1 C1 C9 109.58(17) yes
C2 C1 C9 117.1(2) yes
C8 C1 C9 117.3(2) yes
C1 C2 C3 110.1(2) yes
C1 C2 C10 123.4(2) yes
C3 C2 C10 126.5(2) yes
C2 C3 C4 107.9(2) yes
C2 C3 C11 125.8(2) yes
C4 C3 C11 126.3(2) yes
C3 C4 C5 140.2(2) yes
C3 C4 C8 109.9(2) yes
C5 C4 C8 109.6(2) yes
Sn2 C5 C4 105.73(16) yes
Sn2 C5 C6 102.45(17) yes
C4 C5 C6 102.2(2) yes
Sn2 C5 C12 110.1(2) yes
C4 C5 C12 117.1(2) yes
C6 C5 C12 117.6(2) yes
C5 C6 C7 110.6(2) yes
C5 C6 C13 122.7(3) yes
C7 C6 C13 126.5(3) yes
C6 C7 C8 107.5(2) yes
C6 C7 C14 126.7(3) yes
C8 C7 C14 125.7(3) yes
C1 C8 C4 109.4(2) yes
C1 C8 C7 140.6(2) yes
C4 C8 C7 109.7(2) yes
C1 C9 H91 111.0(20) no
C1 C9 H92 111.7(19) no
H91 C9 H92 107(2) no
C1 C9 H93 109.3(18) no
H91 C9 H93 111(2) no
H92 C9 H93 108(2) no
C2 C10 H101 112(2) no
C2 C10 H102 110(2) no
H101 C10 H102 108(3) no
C2 C10 H103 111(2) no
H101 C10 H103 108(3) no
H102 C10 H103 108(2) no
C3 C11 H111 111(2) no
C3 C11 H112 110(3) no
H111 C11 H112 108(3) no
C3 C11 H113 111(2) no
H111 C11 H113 107(3) no
H112 C11 H113 109(3) no
C5 C12 H121 111.6(19) no
C5 C12 H122 109.5(18) no
H121 C12 H122 111(2) no
C5 C12 H123 108(2) no
H121 C12 H123 110(2) no
H122 C12 H123 107(2) no
C6 C13 H131 109(2) no
C6 C13 H132 110(2) no
H131 C13 H132 109(3) no
C6 C13 H133 113(2) no
H131 C13 H133 109(3) no
H132 C13 H133 108(3) no
C7 C14 H141 114(2) no
C7 C14 H142 111(2) no
H141 C14 H142 104(3) no
C7 C14 H143 110(2) no
H141 C14 H143 109(3) no
H142 C14 H143 108(3) no
Sn1 C15 H151 109.466 no
Sn1 C15 H152 109.467 no
H151 C15 H152 109.476 no
Sn1 C15 H153 109.466 no
H151 C15 H153 109.475 no
H152 C15 H153 109.476 no
Sn1 C16 H161 109.466 no
Sn1 C16 H162 109.467 no
H161 C16 H162 109.476 no
Sn1 C16 H163 109.467 no
H161 C16 H163 109.476 no
H162 C16 H163 109.476 no
Sn1 C17 H171 109.467 no
Sn1 C17 H172 109.466 no
H171 C17 H172 109.476 no
Sn1 C17 H173 109.467 no
H171 C17 H173 109.476 no
H172 C17 H173 109.476 no
Sn2 C18 H181 109.466 no
Sn2 C18 H182 109.467 no
H181 C18 H182 109.475 no
Sn2 C18 H183 109.467 no
H181 C18 H183 109.476 no
H182 C18 H183 109.476 no
Sn2 C19 H191 109.466 no
Sn2 C19 H192 109.466 no
H191 C19 H192 109.476 no
Sn2 C19 H193 109.467 no
H191 C19 H193 109.476 no
H192 C19 H193 109.476 no
Sn2 C20 H201 109.467 no
Sn2 C20 H202 109.467 no
H201 C20 H202 109.476 no
Sn2 C20 H203 109.467 no
H201 C20 H203 109.476 no
H202 C20 H203 109.476 no

loop_
_geom_bond_atom_site_label_1
_geom_bond_atom_site_label_2
_geom_bond_distance
_geom_bond_publ_flag
Sn1 C1 2.215(2) yes
Sn1 C15 2.156(3) yes
Sn1 C16 2.136(3) yes
Sn1 C17 2.151(3) yes
Sn2 C5 2.213(3) yes
Sn2 C18 2.146(3) yes
Sn2 C19 2.136(3) yes
Sn2 C20 2.149(3) yes
C1 C2 1.507(3) yes
C1 C8 1.485(4) yes
C1 C9 1.531(4) yes
C2 C3 1.371(4) yes
C2 C10 1.497(4) yes
C3 C4 1.443(3) yes
C3 C11 1.502(4) yes
C4 C5 1.488(4) yes
C4 C8 1.374(3) yes
C5 C6 1.508(4) yes
C5 C12 1.532(4) yes
C6 C7 1.369(4) yes
C6 C13 1.505(4) yes
C7 C8 1.456(3) yes
C7 C14 1.500(4) yes
C9 H91 0.94(3) no
C9 H92 1.02(3) no
C9 H93 0.95(3) no
C10 H101 0.98(4) no
C10 H102 1.00(3) no
C10 H103 1.01(3) no
C11 H111 0.98(4) no
C11 H112 0.98(4) no
C11 H113 0.96(4) no
C12 H121 0.95(3) no
C12 H122 1.01(3) no
C12 H123 0.96(3) no
C13 H131 0.96(4) no
C13 H132 0.98(3) no
C13 H133 0.98(4) no
C14 H141 1.00(4) no
C14 H142 0.98(4) no
C14 H143 0.97(4) no
C15 H151 1.000 no
C15 H152 1.000 no
C15 H153 1.000 no
C16 H161 1.000 no
C16 H162 1.000 no
C16 H163 1.000 no
C17 H171 1.000 no
C17 H172 1.000 no
C17 H173 1.000 no
C18 H181 1.000 no
C18 H182 1.000 no
C18 H183 1.000 no
C19 H191 1.000 no
C19 H192 1.000 no
C19 H193 1.000 no
C20 H201 1.000 no
C20 H202 1.000 no
C20 H203 1.000 no
